data_7705077
loop_
_publ_author_name
'Wang, Jun'
'Deng, Shu-Qi'
'Zhao, Ting-Ting'
'Zheng, Sheng-Run'
'Cai, Song-Liang'
'Fan, Jun'
'Zhang, Wei-Guang'

_publ_section_title
;
 A Mn(II)-MOF with inherent missing metal-ion defects based on an
 imidazole-tetrazole tripodal ligand and its application in
 supercapacitors.
;
_journal_issue 35
_journal_name_full 'Dalton transactions (Cambridge, England : 2003)'
_journal_page_first 12150
_journal_page_last 12155
_journal_paper_doi 10.1039/d0dt01666g
_journal_volume 49
_journal_year 2020
_chemical_formula_sum 'C112 H86 Cl3 Mn10 N86 O27'
_chemical_formula_weight 3724.41
_space_group_crystal_system cubic
_space_group_IT_number 221
_space_group_name_Hall '-P 4 2 3'
_space_group_name_H-M_alt 'P m -3 m'
_atom_sites_solution_hydrogens mixed
_audit_creation_method SHELXL-2016/6
_audit_update_record
;
2020-07-27 deposited with the CCDC.	2020-08-07 downloaded from the CCDC.
;
_cell_angle_alpha 90
_cell_angle_beta 90
_cell_angle_gamma 90
_cell_formula_units_Z 1
_cell_length_a 19.1551(3)
_cell_length_b 19.1551(3)
_cell_length_c 19.1551(3)
_cell_measurement_reflns_used 3587
_cell_measurement_temperature 293(2)
_cell_measurement_theta_max 26.6300
_cell_measurement_theta_min 2.3810
_cell_volume 7028.35(19)
_computing_cell_refinement 'Bruker FRAMBO'
_computing_data_collection 'Bruker FRAMBO'
_computing_data_reduction 'Bruker SAINT'
_computing_molecular_graphics 'Bruker SHELXTL'
_computing_publication_material 'Bruker SHELXTL'
_computing_structure_refinement 'Bruker SHELXTL'
_computing_structure_solution 'Bruker SHELXTL'
_diffrn_ambient_temperature 293(2)
_diffrn_measured_fraction_theta_full 0.998
_diffrn_measured_fraction_theta_max 0.913
_diffrn_measurement_device_type 'Bruker APEX-II CCD'
_diffrn_measurement_method '\f and \w scans'
_diffrn_radiation_type MoK\a
_diffrn_radiation_wavelength 0.71073
_diffrn_reflns_av_R_equivalents 0.0493
_diffrn_reflns_av_unetI/netI 0.0284
_diffrn_reflns_Laue_measured_fraction_full 0.998
_diffrn_reflns_Laue_measured_fraction_max 0.913
_diffrn_reflns_limit_h_max 19
_diffrn_reflns_limit_h_min -24
_diffrn_reflns_limit_k_max 17
_diffrn_reflns_limit_k_min -14
_diffrn_reflns_limit_l_max 17
_diffrn_reflns_limit_l_min -26
_diffrn_reflns_number 14638
_diffrn_reflns_point_group_measured_fraction_full 0.998
_diffrn_reflns_point_group_measured_fraction_max 0.913
_diffrn_reflns_theta_full 25.242
_diffrn_reflns_theta_max 29.557
_diffrn_reflns_theta_min 2.126
_exptl_absorpt_coefficient_mu 0.514
_exptl_absorpt_correction_T_max 0.960
_exptl_absorpt_correction_T_min 0.940
_exptl_absorpt_correction_type multi-scan
_exptl_crystal_colour colourless
_exptl_crystal_density_diffrn 0.880
_exptl_crystal_description block
_exptl_crystal_F_000 1877
_exptl_crystal_size_max 0.120
_exptl_crystal_size_mid 0.100
_exptl_crystal_size_min 0.080
_refine_diff_density_max 0.799
_refine_diff_density_min -0.689
_refine_diff_density_rms 0.081
_refine_ls_extinction_method none
_refine_ls_goodness_of_fit_ref 1.073
_refine_ls_hydrogen_treatment constr
_refine_ls_matrix_type full
_refine_ls_number_parameters 103
_refine_ls_number_reflns 1825
_refine_ls_number_restraints 70
_refine_ls_restrained_S_all 1.068
_refine_ls_R_factor_all 0.0790
_refine_ls_R_factor_gt 0.0639
_refine_ls_shift/su_max 0.090
_refine_ls_shift/su_mean 0.004
_refine_ls_structure_factor_coef Fsqd
_refine_ls_weighting_details 'w=1/[\s^2^(Fo^2^)+(0.1075P)^2^+7.5607P] where P=(Fo^2^+2Fc^2^)/3'
_refine_ls_weighting_scheme calc
_refine_ls_wR_factor_gt 0.1899
_refine_ls_wR_factor_ref 0.2022
_reflns_Friedel_coverage 0.000
_reflns_number_gt 1410
_reflns_number_total 1825
_reflns_threshold_expression 'I > 2\s(I)'
_cod_data_source_file d0dt01666g2.cif
_cod_data_source_block SCNU-Z3
_cod_depositor_comments 'Adding full bibliography for 7705077.cif.'
_cod_original_cell_volume 7028.3(3)
_cod_database_code 7705077
_shelx_shelxl_version_number 2016/6
_shelx_space_group_comment
;
The symmetry employed for this shelxl refinement is uniquely defined
by the following loop, which should always be used as a source of
symmetry information in preference to the above space-group names.
They are only intended as comments.
;

loop_
_space_group_symop_operation_xyz
'x, y, z'
'-x, -y, z'
'-x, y, -z'
'x, -y, -z'
'z, x, y'
'z, -x, -y'
'-z, -x, y'
'-z, x, -y'
'y, z, x'
'-y, z, -x'
'y, -z, -x'
'-y, -z, x'
'y, x, -z'
'-y, -x, -z'
'y, -x, z'
'-y, x, z'
'x, z, -y'
'-x, z, y'
'-x, -z, -y'
'x, -z, y'
'z, y, -x'
'z, -y, x'
'-z, y, x'
'-z, -y, -x'
'-x, -y, -z'
'x, y, -z'
'x, -y, z'
'-x, y, z'
'-z, -x, -y'
'-z, x, y'
'z, x, -y'
'z, -x, y'
'-y, -z, -x'
'y, -z, x'
'-y, z, x'
'y, z, -x'
'-y, -x, z'
'y, x, z'
'-y, x, -z'
'y, -x, -z'
'-x, -z, y'
'x, -z, -y'
'x, z, y'
'-x, z, -y'
'-z, -y, x'
'-z, y, -x'
'z, -y, -x'
'z, y, x'

loop_
_atom_site_label
_atom_site_type_symbol
_atom_site_fract_x
_atom_site_fract_y
_atom_site_fract_z
_atom_site_U_iso_or_equiv
_atom_site_adp_type
_atom_site_occupancy
_atom_site_site_symmetry_order
_atom_site_calc_flag
_atom_site_refinement_flags_posn
_atom_site_refinement_flags_adp
_atom_site_refinement_flags_occupancy
_atom_site_disorder_assembly
_atom_site_disorder_group
Mn1 Mn 0.14146(5) 0.500000 0.000000 0.0224(3) Uani 0.75 4 d S T P . .
Cl1 Cl 0.000000 0.500000 0.000000 0.0262(5) Uani 1 16 d S T P . .
C4 C 0.23888(15) 0.23888(15) 0.14969(18) 0.0381(9) Uani 1 2 d S T P B .
H4 H 0.258689 0.258687 0.110030 0.046 Uiso 1 2 calc R U P . .
C3 C 0.17955(14) 0.2684(2) 0.17955(14) 0.0375(8) Uani 1 2 d S T P . .
O1 O 0.2577(3) 0.500000 0.000000 0.0529(14) Uani 0.75 4 d S T P . .
Mn2 Mn 0.000000 0.000000 0.000000 0.0346(6) Uani 1 48 d S T P . .
O2 O 0.000000 0.1105(5) 0.0158(16) 0.066(8) Uani 0.125 1 d S U P A -1
C8 C 0.0260(11) 0.2952(7) 0.002(5) 0.073(8) Uani 0.125 1 d D U P A -1
H8A H 0.076088 0.294266 -0.000513 0.109 Uiso 0.125 1 calc R U P A -1
H8B H 0.011684 0.329267 0.035888 0.109 Uiso 0.125 1 calc R U P A -1
H8C H 0.007290 0.307389 -0.042852 0.109 Uiso 0.125 1 calc R U P A -1
C5 C 0.000000 0.1700(8) -0.0176(11) 0.073(6) Uani 0.125 1 d DS U P A -1
C6 C 0.000000 0.1789(16) -0.0970(11) 0.116(8) Uani 0.125 1 d DS U P A -1
H6A H 0.003340 0.133902 -0.118868 0.174 Uiso 0.125 1 calc R U P A -1
H6B H 0.039148 0.207034 -0.110657 0.174 Uiso 0.125 1 calc R U P A -1
H6C H -0.042488 0.201284 -0.111302 0.174 Uiso 0.125 1 calc R U P A -1
C7 C 0.000000 0.2234(18) 0.0997(12) 0.106(8) Uani 0.125 1 d DS U P A -1
H7A H -0.027110 0.259959 0.120742 0.160 Uiso 0.125 1 d R U P A -1
H7B H 0.047070 0.225611 0.116808 0.160 Uiso 0.125 1 d R U P A -1
H7C H -0.019961 0.178961 0.111465 0.160 Uiso 0.125 1 d R U P A -1
N3 N 0.000000 0.2257(6) 0.0228(8) 0.070(5) Uani 0.125 1 d DS U P A -1
O1W O 0.3157(6) 0.3157(6) 0.000000 0.262(8) Uani 1 4 d S T P . .
C2 C 0.14967(14) 0.3312(2) 0.14967(14) 0.0420(9) Uani 0.6667 2 d S T P B 1
N1 N 0.13177(13) 0.41891(13) 0.08309(13) 0.0464(7) Uani 0.6667 1 d . . P B 1
N2 N 0.17329(14) 0.36423(14) 0.09305(14) 0.0483(7) Uani 0.6667 1 d . . P B 1
N1B N 0.14967(14) 0.3312(2) 0.14967(14) 0.0420(9) Uani 0.1667 1 d S . P B -2
C1B C 0.17329(14) 0.36423(14) 0.09305(14) 0.0483(7) Uani 0.1667 1 d . . P B -2
H1B H 0.211411 0.351446 0.065838 0.058 Uiso 0.1667 1 calc R U P B -2
N2B N 0.13177(13) 0.41891(13) 0.08309(13) 0.0464(7) Uani 0.1667 1 d . . P B -2
C3B C 0.08309(13) 0.41891(13) 0.13177(13) 0.0464(7) Uani 0.1667 1 d . . P B -2
C4B C 0.09305(14) 0.36423(14) 0.17329(14) 0.0483(7) Uani 0.1667 1 d . . P B -2

loop_
_atom_site_aniso_label
_atom_site_aniso_U_11
_atom_site_aniso_U_22
_atom_site_aniso_U_33
_atom_site_aniso_U_23
_atom_site_aniso_U_13
_atom_site_aniso_U_12
Mn1 0.0303(5) 0.0167(4) 0.0203(4) 0.000 0.000 0.000
Cl1 0.0299(7) 0.0186(9) 0.0299(7) 0.000 0.000 0.000
C4 0.0391(12) 0.0391(12) 0.0361(18) 0.0147(12) 0.0147(12) 0.0129(16)
C3 0.0357(11) 0.0409(19) 0.0357(11) 0.0114(11) 0.0075(15) 0.0114(11)
O1 0.055(3) 0.058(3) 0.046(3) 0.000 0.000 0.000
Mn2 0.0346(6) 0.0346(6) 0.0346(6) 0.000 0.000 0.000
O2 0.084(14) 0.034(3) 0.079(13) -0.014(6) 0.000(16) -0.002(16)
C8 0.105(14) 0.033(5) 0.080(14) -0.001(15) 0.004(16) -0.022(7)
C5 0.086(10) 0.044(5) 0.088(11) -0.004(7) 0.000(13) -0.004(12)
C6 0.143(15) 0.082(12) 0.122(14) -0.011(12) 0.000(16) -0.001(16)
C7 0.120(14) 0.088(12) 0.111(13) 0.007(12) 0.001(16) -0.005(16)
N3 0.088(10) 0.038(5) 0.084(10) 0.003(6) 0.001(13) -0.009(12)
O1W 0.337(12) 0.337(12) 0.112(8) 0.000 0.000 -0.052(18)
C2 0.0391(12) 0.048(2) 0.0391(12) 0.0173(12) 0.0126(16) 0.0173(12)
N1 0.0467(17) 0.0460(13) 0.0466(17) 0.0170(14) 0.0123(11) 0.0194(13)
N2 0.0501(18) 0.0448(14) 0.0499(18) 0.0191(14) 0.0128(12) 0.0178(14)
N1B 0.0391(12) 0.048(2) 0.0391(12) 0.0173(12) 0.0126(16) 0.0173(12)
C1B 0.0501(18) 0.0448(14) 0.0499(18) 0.0191(14) 0.0128(12) 0.0178(14)
N2B 0.0467(17) 0.0460(13) 0.0466(17) 0.0170(14) 0.0123(11) 0.0194(13)
C3B 0.0467(17) 0.0460(13) 0.0466(17) 0.0170(14) 0.0123(11) 0.0194(13)
C4B 0.0501(18) 0.0448(14) 0.0499(18) 0.0191(14) 0.0128(12) 0.0178(14)

loop_
_atom_type_symbol
_atom_type_description
_atom_type_scat_dispersion_real
_atom_type_scat_dispersion_imag
_atom_type_scat_source
C C 0.0033 0.0016 'International Tables Vol C Tables 4.2.6.8 and 6.1.1.4'
H H 0.0000 0.0000 'International Tables Vol C Tables 4.2.6.8 and 6.1.1.4'
N N 0.0061 0.0033 'International Tables Vol C Tables 4.2.6.8 and 6.1.1.4'
O O 0.0106 0.0060 'International Tables Vol C Tables 4.2.6.8 and 6.1.1.4'
Cl Cl 0.1484 0.1585 'International Tables Vol C Tables 4.2.6.8 and 6.1.1.4'
Mn Mn 0.3368 0.7283 'International Tables Vol C Tables 4.2.6.8 and 6.1.1.4'

loop_
_geom_angle_atom_site_label_1
_geom_angle_atom_site_label_2
_geom_angle_atom_site_label_3
_geom_angle
_geom_angle_site_symmetry_1
_geom_angle_site_symmetry_3
_geom_angle_publ_flag
N1 Mn1 N1 90.99(14) . 26 ?
N1 Mn1 N1 88.22(13) . 27_565 ?
N1 Mn1 N1 170.46(14) 26 27_565 ?
N1 Mn1 N1 170.46(14) . 4_565 ?
N1 Mn1 N1 88.22(13) 26 4_565 ?
N1 Mn1 N1 90.99(14) 27_565 4_565 ?
N2B Mn1 O1 94.77(7) . . ?
N1 Mn1 O1 94.77(7) . . ?
N1 Mn1 O1 94.77(7) 26 . ?
N1 Mn1 O1 94.77(7) 27_565 . ?
N1 Mn1 O1 94.77(7) 4_565 . ?
N2B Mn1 Cl1 85.23(7) . . ?
N1 Mn1 Cl1 85.23(7) . . ?
N1 Mn1 Cl1 85.23(7) 26 . ?
N1 Mn1 Cl1 85.23(7) 27_565 . ?
N1 Mn1 Cl1 85.23(7) 4_565 . ?
O1 Mn1 Cl1 180.0 . . ?
Mn1 Cl1 Mn1 90.0 . 45_565 ?
Mn1 Cl1 Mn1 180.0 . 25_565 ?
Mn1 Cl1 Mn1 90.0 45_565 25_565 ?
Mn1 Cl1 Mn1 90.0 . 21 ?
Mn1 Cl1 Mn1 180.0 45_565 21 ?
Mn1 Cl1 Mn1 90.0 25_565 21 ?
C3 C4 C3 119.6(3) 9 . ?
C4 C3 C4 120.4(3) . 5 ?
C4 C3 C2 119.80(17) . . ?
C4 C3 C2 119.80(17) 5 . ?
C4 C3 N1B 119.80(17) . . ?
C4 C3 N1B 119.80(17) 5 . ?
C5 O2 Mn2 143(2) . . ?
N3 C5 O2 115(2) . . ?
N3 C5 C6 119.5(15) . . ?
O2 C5 C6 126(2) . . ?
C5 N3 C7 124.2(19) . . ?
C5 N3 C8 125(3) . . ?
C7 N3 C8 107(4) . . ?
N2 C2 N2 109.1(3) 48 . ?
N2 C2 C3 125.45(16) 48 . ?
N2 C2 C3 125.45(16) . . ?
N1 N1 N2 108.76(15) 48 . ?
N1 N1 Mn1 124.27(6) 48 . ?
N2 N1 Mn1 126.96(18) . . ?
N1 N2 C2 106.7(2) . . ?
C1B N1B C4B 109.1(3) . . ?
C1B N1B C3 125.45(16) . . ?
C4B N1B C3 125.45(16) . . ?
N2B C1B N1B 106.7(2) . . ?
C3B N2B C1B 108.76(15) . . ?
C3B N2B Mn1 124.27(6) . . ?
C1B N2B Mn1 126.96(18) . . ?
N2B C3B C4B 108.76(15) . . ?
C3B C4B N1B 106.7(2) . . ?

loop_
_geom_bond_atom_site_label_1
_geom_bond_atom_site_label_2
_geom_bond_distance
_geom_bond_site_symmetry_2
_geom_bond_publ_flag
Mn1 N2B 2.232(2) . ?
Mn1 N1 2.232(2) . ?
Mn1 N1 2.232(2) 26 ?
Mn1 N1 2.232(2) 27_565 ?
Mn1 N1 2.232(2) 4_565 ?
Mn1 O1 2.227(6) . ?
Mn1 Cl1 2.7097(9) . ?
C4 C3 1.392(2) 9 ?
C4 C3 1.392(2) . ?
C3 C2 1.450(5) . ?
C3 N1B 1.450(5) . ?
Mn2 O2 2.137(10) . ?
O2 C5 1.31(2) . ?
C8 N3 1.48(3) . ?
C5 N3 1.32(2) . ?
C5 C6 1.531(18) . ?
C7 N3 1.47(2) . ?
C2 N2 1.334(3) 48 ?
C2 N2 1.334(3) . ?
N1 N1 1.319(5) 48 ?
N1 N2 1.329(3) . ?
N1B C1B 1.334(3) . ?
N1B C4B 1.334(3) . ?
C1B N2B 1.329(3) . ?
N2B C3B 1.319(5) . ?
C3B C4B 1.329(3) . ?
